data_2232357
loop_
_publ_author_name
'Ha, Kwang'

_publ_section_title
;
 (2,3-Di-2-pyridylpyrazine-\k^2^<i>N</i>^2^,<i>N</i>^3^)diiodidopalladium(II)
;
_journal_coeditor_code IS2795
_journal_issue 11
_journal_name_full 'Acta Crystallographica Section E'
_journal_page_first m1626
_journal_paper_doi 10.1107/S1600536811044023
_journal_volume 67
_journal_year 2011
_chemical_formula_iupac '[Pd I2 (C14 H10 N4)]'
_chemical_formula_moiety 'C14 H10 I2 N4 Pd'
_chemical_formula_sum 'C14 H10 I2 N4 Pd'
_chemical_formula_weight 594.46
_chemical_name_systematic
;
(2,3-Di-2-pyridylpyrazine-\k^2^<i>N</i>^2^,<i>N</i>^3^)diiodidopalladium(II)
;
_space_group_IT_number 14
_symmetry_cell_setting monoclinic
_symmetry_space_group_name_Hall '-P 2yn'
_symmetry_space_group_name_H-M 'P 1 21/n 1'
_atom_sites_solution_hydrogens geom
_atom_sites_solution_primary direct
_atom_sites_solution_secondary difmap
_cell_angle_alpha 90.00
_cell_angle_beta 102.118(3)
_cell_angle_gamma 90.00
_cell_formula_units_Z 4
_cell_length_a 8.7936(12)
_cell_length_b 15.528(2)
_cell_length_c 12.3351(17)
_cell_measurement_reflns_used 7148
_cell_measurement_temperature 200(2)
_cell_measurement_theta_max 27.02
_cell_measurement_theta_min 2.37
_cell_volume 1646.8(4)
_computing_cell_refinement 'SAINT (Bruker, 2000)'
_computing_data_collection 'SMART (Bruker, 2000)'
_computing_data_reduction 'SAINT (Bruker, 2000)'
_computing_molecular_graphics 'ORTEP-3 (Farrugia, 1997) and PLATON (Spek, 2009)'
_computing_publication_material 'SHELXL97 (Sheldrick, 2008)'
_computing_structure_refinement 'SHELXL97 (Sheldrick, 2008)'
_computing_structure_solution 'SHELXS97 (Sheldrick, 2008)'
_diffrn_ambient_temperature 200(2)
_diffrn_measured_fraction_theta_full 0.976
_diffrn_measured_fraction_theta_max 0.976
_diffrn_measurement_device_type 'Bruker SMART 1000 CCD'
_diffrn_measurement_method '\f and \w scans'
_diffrn_radiation_monochromator graphite
_diffrn_radiation_source 'fine-focus sealed tube'
_diffrn_radiation_type MoK\a
_diffrn_radiation_wavelength 0.71073
_diffrn_reflns_av_R_equivalents 0.0220
_diffrn_reflns_av_sigmaI/netI 0.0249
_diffrn_reflns_limit_h_max 10
_diffrn_reflns_limit_h_min -11
_diffrn_reflns_limit_k_max 19
_diffrn_reflns_limit_k_min -19
_diffrn_reflns_limit_l_max 15
_diffrn_reflns_limit_l_min -11
_diffrn_reflns_number 10659
_diffrn_reflns_theta_full 27.02
_diffrn_reflns_theta_max 27.02
_diffrn_reflns_theta_min 2.14
_diffrn_standards_decay_% 0
_diffrn_standards_interval_count 0
_diffrn_standards_interval_time 0
_diffrn_standards_number 0
_exptl_absorpt_coefficient_mu 4.874
_exptl_absorpt_correction_T_max 0.243
_exptl_absorpt_correction_T_min 0.183
_exptl_absorpt_correction_type multi-scan
_exptl_absorpt_process_details '(SADABS; Bruker, 2000)'
_exptl_crystal_colour red-brown
_exptl_crystal_density_diffrn 2.398
_exptl_crystal_density_method 'not measured'
_exptl_crystal_description block
_exptl_crystal_F_000 1096
_exptl_crystal_size_max 0.42
_exptl_crystal_size_mid 0.31
_exptl_crystal_size_min 0.29
_refine_diff_density_max 1.275
_refine_diff_density_min -1.415
_refine_ls_extinction_method none
_refine_ls_goodness_of_fit_ref 1.052
_refine_ls_hydrogen_treatment constr
_refine_ls_matrix_type full
_refine_ls_number_parameters 190
_refine_ls_number_reflns 3513
_refine_ls_number_restraints 0
_refine_ls_restrained_S_all 1.052
_refine_ls_R_factor_all 0.0453
_refine_ls_R_factor_gt 0.0353
_refine_ls_shift/su_max 0.001
_refine_ls_shift/su_mean 0.000
_refine_ls_structure_factor_coef Fsqd
_refine_ls_weighting_details 'calc w=1/[\s^2^(Fo^2^)+(0.0477P)^2^+7.4036P] where P=(Fo^2^+2Fc^2^)/3'
_refine_ls_weighting_scheme calc
_refine_ls_wR_factor_gt 0.0925
_refine_ls_wR_factor_ref 0.1029
_reflns_number_gt 2968
_reflns_number_total 3513
_reflns_threshold_expression I>2sigma(I)
_cod_data_source_file is2795.cif
_cod_data_source_block I
_cod_original_sg_symbol_H-M 'P 21/n'
_cod_database_code 2232357
_cod_database_fobs_code 2232357

loop_
_symmetry_equiv_pos_as_xyz
'x, y, z'
'-x+1/2, y+1/2, -z+1/2'
'-x, -y, -z'
'x-1/2, -y-1/2, z-1/2'

loop_
_atom_site_type_symbol
_atom_site_label
_atom_site_fract_x
_atom_site_fract_y
_atom_site_fract_z
_atom_site_U_iso_or_equiv
_atom_site_adp_type
_atom_site_calc_flag
_atom_site_refinement_flags
_atom_site_occupancy
_atom_site_symmetry_multiplicity
Pd Pd1 0.46673(5) 0.06358(3) 0.67952(3) 0.03147(13) Uani d . 1 1
I I1 0.61860(5) -0.07875(3) 0.68473(4) 0.04827(15) Uani d . 1 1
I I2 0.71972(6) 0.15314(3) 0.73389(4) 0.05207(16) Uani d . 1 1
N N1 0.1852(6) 0.0054(3) 0.9114(4) 0.0419(12) Uani d . 1 1
N N2 0.2351(7) 0.1813(4) 0.9159(5) 0.0473(13) Uani d . 1 1
N N3 0.2628(5) -0.0048(3) 0.6446(4) 0.0314(10) Uani d . 1 1
N N4 0.3330(6) 0.1733(3) 0.6587(4) 0.0375(11) Uani d . 1 1
C C1 0.2007(6) 0.0473(4) 0.8187(5) 0.0332(12) Uani d . 1 1
C C2 0.2265(7) 0.1360(4) 0.8211(5) 0.0347(12) Uani d . 1 1
C C3 0.2229(9) 0.1385(5) 1.0064(6) 0.0516(17) Uani d . 1 1
H H3 0.2304 0.1690 1.0740 0.062 Uiso calc R 1 1
C C4 0.1993(9) 0.0498(4) 1.0047(6) 0.0495(16) Uani d . 1 1
H H4 0.1932 0.0207 1.0714 0.059 Uiso calc R 1 1
C C5 0.1683(6) -0.0075(3) 0.7174(5) 0.0309(11) Uani d . 1 1
C C6 0.0425(7) -0.0623(4) 0.7030(6) 0.0430(15) Uani d . 1 1
H H6 -0.0216 -0.0642 0.7561 0.052 Uiso calc R 1 1
C C7 0.0103(7) -0.1154(4) 0.6092(6) 0.0485(16) Uani d . 1 1
H H7 -0.0753 -0.1541 0.5981 0.058 Uiso calc R 1 1
C C8 0.1045(7) -0.1106(4) 0.5334(5) 0.0418(14) Uani d . 1 1
H H8 0.0844 -0.1452 0.4684 0.050 Uiso calc R 1 1
C C9 0.2272(7) -0.0552(4) 0.5534(5) 0.0385(13) Uani d . 1 1
H H9 0.2913 -0.0517 0.5004 0.046 Uiso calc R 1 1
C C10 0.2329(7) 0.1913(4) 0.7239(5) 0.0374(13) Uani d . 1 1
C C11 0.1398(8) 0.2639(4) 0.7055(6) 0.0470(16) Uani d . 1 1
H H11 0.0711 0.2768 0.7533 0.056 Uiso calc R 1 1
C C12 0.1467(10) 0.3171(4) 0.6187(6) 0.0558(19) Uani d . 1 1
H H12 0.0820 0.3665 0.6050 0.067 Uiso calc R 1 1
C C13 0.2478(10) 0.2984(4) 0.5515(6) 0.0554(19) Uani d . 1 1
H H13 0.2543 0.3348 0.4907 0.067 Uiso calc R 1 1
C C14 0.3406(9) 0.2259(4) 0.5733(5) 0.0497(16) Uani d . 1 1
H H14 0.4113 0.2130 0.5270 0.060 Uiso calc R 1 1

loop_
_atom_site_aniso_label
_atom_site_aniso_U_11
_atom_site_aniso_U_22
_atom_site_aniso_U_33
_atom_site_aniso_U_12
_atom_site_aniso_U_13
_atom_site_aniso_U_23
Pd1 0.0364(2) 0.0300(2) 0.0295(2) -0.00616(17) 0.01056(17) -0.00251(16)
I1 0.0419(3) 0.0503(3) 0.0548(3) 0.00162(18) 0.01512(19) 0.00031(19)
I2 0.0562(3) 0.0592(3) 0.0431(3) -0.0268(2) 0.0154(2) -0.0105(2)
N1 0.053(3) 0.037(3) 0.036(3) -0.003(2) 0.013(2) -0.002(2)
N2 0.062(4) 0.039(3) 0.041(3) 0.002(3) 0.012(3) -0.011(2)
N3 0.034(2) 0.026(2) 0.034(2) -0.0009(18) 0.0070(19) 0.0001(19)
N4 0.054(3) 0.027(2) 0.031(2) -0.004(2) 0.007(2) -0.0016(19)
C1 0.032(3) 0.034(3) 0.034(3) 0.001(2) 0.007(2) -0.006(2)
C2 0.038(3) 0.030(3) 0.037(3) -0.001(2) 0.010(2) -0.004(2)
C3 0.072(5) 0.048(4) 0.038(4) -0.002(3) 0.018(3) -0.009(3)
C4 0.068(5) 0.044(4) 0.040(4) -0.001(3) 0.019(3) -0.004(3)
C5 0.034(3) 0.026(3) 0.034(3) 0.001(2) 0.010(2) -0.003(2)
C6 0.034(3) 0.055(4) 0.044(4) -0.009(3) 0.017(3) -0.009(3)
C7 0.037(3) 0.046(4) 0.062(4) -0.012(3) 0.008(3) -0.014(3)
C8 0.047(4) 0.038(3) 0.039(3) -0.005(3) 0.004(3) -0.014(3)
C9 0.048(3) 0.037(3) 0.031(3) 0.000(3) 0.008(2) -0.007(2)
C10 0.050(3) 0.026(3) 0.033(3) -0.004(2) -0.001(3) -0.003(2)
C11 0.053(4) 0.033(3) 0.052(4) 0.003(3) 0.003(3) -0.004(3)
C12 0.069(5) 0.029(3) 0.060(4) 0.000(3) -0.008(4) 0.004(3)
C13 0.092(6) 0.032(3) 0.036(3) -0.007(3) 0.001(4) 0.004(3)
C14 0.071(5) 0.041(3) 0.036(3) -0.011(3) 0.008(3) -0.001(3)

loop_
_atom_type_symbol
_atom_type_description
_atom_type_scat_dispersion_real
_atom_type_scat_dispersion_imag
_atom_type_scat_source
C C 0.0033 0.0016 'International Tables Vol C Tables 4.2.6.8 and 6.1.1.4'
H H 0.0000 0.0000 'International Tables Vol C Tables 4.2.6.8 and 6.1.1.4'
I I -0.4742 1.8119 'International Tables Vol C Tables 4.2.6.8 and 6.1.1.4'
N N 0.0061 0.0033 'International Tables Vol C Tables 4.2.6.8 and 6.1.1.4'
Pd Pd -0.9988 1.0072 'International Tables Vol C Tables 4.2.6.8 and 6.1.1.4'

loop_
_geom_angle_atom_site_label_1
_geom_angle_atom_site_label_2
_geom_angle_atom_site_label_3
_geom_angle
_geom_angle_publ_flag
N3 Pd1 N4 87.17(19) n
N3 Pd1 I1 89.26(13) ?
N4 Pd1 I1 173.87(13) ?
N3 Pd1 I2 176.70(13) ?
N4 Pd1 I2 91.43(14) ?
I1 Pd1 I2 92.38(2) n
C4 N1 C1 118.5(5) ?
C3 N2 C2 118.0(6) ?
C5 N3 C9 118.0(5) ?
C5 N3 Pd1 120.7(4) ?
C9 N3 Pd1 120.9(4) ?
C10 N4 C14 119.3(6) ?
C10 N4 Pd1 121.9(4) ?
C14 N4 Pd1 118.7(5) ?
N1 C1 C2 120.3(5) ?
N1 C1 C5 113.6(5) ?
C2 C1 C5 125.7(5) ?
N2 C2 C1 120.7(6) ?
N2 C2 C10 113.1(5) ?
C1 C2 C10 126.0(5) ?
N2 C3 C4 121.5(6) ?
N2 C3 H3 119.2 ?
C4 C3 H3 119.2 ?
N1 C4 C3 120.9(6) ?
N1 C4 H4 119.5 ?
C3 C4 H4 119.5 ?
N3 C5 C6 121.6(5) ?
N3 C5 C1 120.4(5) ?
C6 C5 C1 117.9(5) ?
C5 C6 C7 119.2(6) ?
C5 C6 H6 120.4 ?
C7 C6 H6 120.4 ?
C8 C7 C6 118.9(6) ?
C8 C7 H7 120.5 ?
C6 C7 H7 120.5 ?
C9 C8 C7 118.6(6) ?
C9 C8 H8 120.7 ?
C7 C8 H8 120.7 ?
N3 C9 C8 123.6(6) ?
N3 C9 H9 118.2 ?
C8 C9 H9 118.2 ?
N4 C10 C11 120.8(6) ?
N4 C10 C2 120.3(5) ?
C11 C10 C2 118.9(6) ?
C12 C11 C10 120.0(7) ?
C12 C11 H11 120.0 ?
C10 C11 H11 120.0 ?
C11 C12 C13 119.3(7) ?
C11 C12 H12 120.4 ?
C13 C12 H12 120.4 ?
C12 C13 C14 119.2(7) ?
C12 C13 H13 120.4 ?
C14 C13 H13 120.4 ?
N4 C14 C13 121.4(7) ?
N4 C14 H14 119.3 ?
C13 C14 H14 119.3 ?

loop_
_geom_bond_atom_site_label_1
_geom_bond_atom_site_label_2
_geom_bond_distance
_geom_bond_publ_flag
Pd1 N3 2.050(5) y
Pd1 N4 2.056(5) y
Pd1 I1 2.5761(7) y
Pd1 I2 2.5898(6) y
N1 C4 1.326(8) ?
N1 C1 1.347(8) ?
N2 C3 1.321(9) ?
N2 C2 1.353(8) ?
N3 C5 1.346(7) ?
N3 C9 1.352(7) ?
N4 C10 1.340(8) ?
N4 C14 1.346(8) ?
C1 C2 1.395(8) ?
C1 C5 1.489(7) ?
C2 C10 1.486(8) ?
C3 C4 1.393(10) ?
C3 H3 0.9500 ?
C4 H4 0.9500 ?
C5 C6 1.378(8) ?
C6 C7 1.400(9) ?
C6 H6 0.9500 ?
C7 C8 1.375(10) ?
C7 H7 0.9500 ?
C8 C9 1.362(9) ?
C8 H8 0.9500 ?
C9 H9 0.9500 ?
C10 C11 1.384(9) ?
C11 C12 1.363(10) ?
C11 H11 0.9500 ?
C12 C13 1.367(12) ?
C12 H12 0.9500 ?
C13 C14 1.383(11) ?
C13 H13 0.9500 ?
C14 H14 0.9500 ?

loop_
_geom_hbond_atom_site_label_D
_geom_hbond_atom_site_label_H
_geom_hbond_atom_site_label_A
_geom_hbond_site_symmetry_A
_geom_hbond_distance_DH
_geom_hbond_distance_HA
_geom_hbond_distance_DA
_geom_hbond_angle_DHA
C11 H11 I1 2_556 0.95 2.99 3.776(7) 141.1

loop_
_geom_torsion_atom_site_label_1
_geom_torsion_atom_site_label_2
_geom_torsion_atom_site_label_3
_geom_torsion_atom_site_label_4
_geom_torsion
N4 Pd1 N3 C5 -70.8(4)
I1 Pd1 N3 C5 114.2(4)
N4 Pd1 N3 C9 116.0(4)
I1 Pd1 N3 C9 -59.1(4)
N3 Pd1 N4 C10 62.2(5)
I2 Pd1 N4 C10 -114.8(4)
N3 Pd1 N4 C14 -114.1(5)
I2 Pd1 N4 C14 68.9(5)
C4 N1 C1 C2 -1.8(9)
C4 N1 C1 C5 -174.7(6)
C3 N2 C2 C1 2.0(10)
C3 N2 C2 C10 176.8(6)
N1 C1 C2 N2 -0.6(9)
C5 C1 C2 N2 171.4(6)
N1 C1 C2 C10 -174.7(6)
C5 C1 C2 C10 -2.7(10)
C2 N2 C3 C4 -1.1(11)
C1 N1 C4 C3 2.7(10)
N2 C3 C4 N1 -1.3(12)
C9 N3 C5 C6 2.8(8)
Pd1 N3 C5 C6 -170.7(5)
C9 N3 C5 C1 -179.4(5)
Pd1 N3 C5 C1 7.2(7)
N1 C1 C5 N3 -135.7(6)
C2 C1 C5 N3 51.9(8)
N1 C1 C5 C6 42.3(7)
C2 C1 C5 C6 -130.1(7)
N3 C5 C6 C7 -1.3(10)
C1 C5 C6 C7 -179.2(6)
C5 C6 C7 C8 -0.6(11)
C6 C7 C8 C9 1.0(10)
C5 N3 C9 C8 -2.4(9)
Pd1 N3 C9 C8 171.0(5)
C7 C8 C9 N3 0.6(10)
C14 N4 C10 C11 -1.2(9)
Pd1 N4 C10 C11 -177.5(4)
C14 N4 C10 C2 -177.7(5)
Pd1 N4 C10 C2 6.0(7)
N2 C2 C10 N4 129.4(6)
C1 C2 C10 N4 -56.1(8)
N2 C2 C10 C11 -47.2(8)
C1 C2 C10 C11 127.3(7)
N4 C10 C11 C12 1.6(10)
C2 C10 C11 C12 178.1(6)
C10 C11 C12 C13 -1.0(10)
C11 C12 C13 C14 0.1(11)
C10 N4 C14 C13 0.3(9)
Pd1 N4 C14 C13 176.7(5)
C12 C13 C14 N4 0.3(11)

loop_
_cod_related_entry_id
_cod_related_entry_database
_cod_related_entry_code
1 ChemSpider 30657137
